data_7041731
loop_
_publ_author_name
'Richers, Casseday P.'
'Bertke, Jeffery A.'
'Rauchfuss, Thomas'

_publ_section_title
;
 Syntheses of Transition Metal Methoxysiloxides
;
_journal_name_full 'Dalton Trans.'
_journal_paper_doi 10.1039/C6DT04205H
_journal_year 2017
_chemical_formula_moiety 'C24 H42 O4 Si Ti'
_chemical_formula_sum 'C24 H42 O4 Si Ti'
_chemical_formula_weight 470.56
_chemical_name_systematic
; 
? 
;
_space_group_crystal_system monoclinic
_space_group_IT_number 15
_space_group_name_Hall '-C 2yc'
_space_group_name_H-M_alt 'C 1 2/c 1'
_symmetry_space_group_name_Hall '-C 2yc'
_symmetry_space_group_name_H-M 'C 1 2/c 1'
_atom_sites_solution_hydrogens geom
_audit_creation_method SHELXL-2014/6
_audit_update_record
;
2016-10-31 deposited with the CCDC.
2017-01-17 downloaded from the CCDC.
;
_cell_angle_alpha 90
_cell_angle_beta 92.7270(17)
_cell_angle_gamma 90
_cell_formula_units_Z 8
_cell_length_a 20.2846(10)
_cell_length_b 8.6034(4)
_cell_length_c 28.2397(13)
_cell_measurement_reflns_used 9804
_cell_measurement_temperature 100(2)
_cell_measurement_theta_max 27.15
_cell_measurement_theta_min 2.42
_cell_volume 4922.7(4)
_computing_cell_refinement 'SAINT V8.34A (Bruker, 2005)'
_computing_data_collection 'APEX2 V2014.9-0 (Bruker, 2014)'
_computing_data_reduction
; 
SAINT V8.34A, XPREP v2014/2, SADABS V2014/4, TWINABS V2012/1 
(Bruker, 2012 & 2014) 
;
_computing_molecular_graphics
; 
SHELXTL v2014-4 (Bruker, 2014), CrystalMaker v2.7.7 (CrystalMaker, 1994) 
;
_computing_publication_material 'XCIF V2014-2 (Bruker, 2014)'
_computing_structure_refinement 'SHELX-2014-6 (Sheldrick, 2014)'
_computing_structure_solution 'SHELX-2014-4 (Sheldrick, 2014)'
_diffrn_ambient_temperature 100(2)
_diffrn_measured_fraction_theta_full 0.999
_diffrn_measured_fraction_theta_max 0.997
_diffrn_measurement_device 'Bruker D8 Venture/Photon 100'
_diffrn_measurement_method 'profile data from \f and \w scans'
_diffrn_radiation_monochromator 'multilayer mirrors'
_diffrn_radiation_source 'microfocus sealed tube'
_diffrn_radiation_type MoK\a
_diffrn_radiation_wavelength 0.71073
_diffrn_radiation_wavelength_id cd97p2sa
_diffrn_reflns_av_R_equivalents 0.0388
_diffrn_reflns_av_unetI/netI 0.0252
_diffrn_reflns_Laue_measured_fraction_full 0.999
_diffrn_reflns_Laue_measured_fraction_max 0.997
_diffrn_reflns_limit_h_max 26
_diffrn_reflns_limit_h_min -25
_diffrn_reflns_limit_k_max 10
_diffrn_reflns_limit_k_min -11
_diffrn_reflns_limit_l_max 36
_diffrn_reflns_limit_l_min -35
_diffrn_reflns_number 38287
_diffrn_reflns_point_group_measured_fraction_full 0.999
_diffrn_reflns_point_group_measured_fraction_max 0.997
_diffrn_reflns_theta_full 25.242
_diffrn_reflns_theta_max 27.150
_diffrn_reflns_theta_min 2.010
_exptl_absorpt_coefficient_mu 0.423
_exptl_absorpt_correction_T_max 0.96348
_exptl_absorpt_correction_T_min 0.90749
_exptl_absorpt_correction_type integration
_exptl_absorpt_process_details 'SADABS V2014/4 (Bruker, 2014)'
_exptl_crystal_colour orange
_exptl_crystal_density_diffrn 1.270
_exptl_crystal_density_method 'not measured'
_exptl_crystal_description prism
_exptl_crystal_F_000 2032
_exptl_crystal_id cd97p2sa
_exptl_crystal_preparation
; 
The data crystal was mounted using oil (Parantone-N, Exxon) to a 
0.3 mm cryo-loop (Hampton Research) with the (0 -1 -1) scattering 
planes roughly normal to the spindle axis. 
;
_exptl_crystal_size_max 0.35
_exptl_crystal_size_mid 0.22
_exptl_crystal_size_min 0.108
_refine_diff_density_max 1.289
_refine_diff_density_min -0.765
_refine_diff_density_rms 0.080
_refine_ls_extinction_coef 0.0055(3)
_refine_ls_extinction_expression Fc^*^=kFc[1+0.001xFc^2^\l^3^/sin(2\q)]^-1/4^
_refine_ls_extinction_method SHELXL
_refine_ls_goodness_of_fit_ref 1.053
_refine_ls_hydrogen_treatment constr
_refine_ls_matrix_type full
_refine_ls_number_parameters 286
_refine_ls_number_reflns 5423
_refine_ls_number_restraints 0
_refine_ls_restrained_S_all 1.053
_refine_ls_R_factor_all 0.0497
_refine_ls_R_factor_gt 0.0445
_refine_ls_shift/su_max 0.001
_refine_ls_shift/su_mean 0.000
_refine_ls_structure_factor_coef Fsqd
_refine_ls_weighting_details 'w=1/[\s^2^(Fo^2^)+(0.0420P)^2^+15.6143P] where P=(Fo^2^+2Fc^2^)/3'
_refine_ls_weighting_scheme calc
_refine_ls_wR_factor_gt 0.1070
_refine_ls_wR_factor_ref 0.1101
_reflns_Friedel_coverage 0.000
_reflns_number_gt 4885
_reflns_number_total 5423
_reflns_threshold_expression 'I > 2\s(I)'
_cod_data_source_file c6dt04205h2.cif
_cod_data_source_block cd97p2sa
_cod_database_code 7041731
_shelx_space_group_comment
; 
The symmetry employed for this shelxl refinement is uniquely defined 
by the following loop, which should always be used as a source of 
symmetry information in preference to the above space-group names. 
They are only intended as comments. 
;
_shelx_estimated_absorpt_t_min 0.866
_shelx_estimated_absorpt_t_max 0.956
_shelxl_version_number 2014/6

loop_
_space_group_symop_operation_xyz
'x, y, z'
'-x, y, -z+1/2'
'x+1/2, y+1/2, z'
'-x+1/2, y+1/2, -z+1/2'
'-x, -y, -z'
'x, -y, z-1/2'
'-x+1/2, -y+1/2, -z'
'x+1/2, -y+1/2, z-1/2'

loop_
_atom_site_label
_atom_site_type_symbol
_atom_site_fract_x
_atom_site_fract_y
_atom_site_fract_z
_atom_site_U_iso_or_equiv
_atom_site_adp_type
_atom_site_occupancy
_atom_site_site_symmetry_order
_atom_site_calc_flag
_atom_site_refinement_flags_posn
_atom_site_refinement_flags_adp
Ti1 Ti 0.37682(2) -0.02268(4) 0.12380(2) 0.01120(11) Uani 1 1 d . .
Si1 Si 0.20807(3) 0.04714(8) 0.12524(2) 0.02161(15) Uani 1 1 d . .
O1 O 0.28642(7) 0.04375(18) 0.12436(5) 0.0186(3) Uani 1 1 d . .
O2 O 0.17783(7) 0.05899(19) 0.07008(5) 0.0229(3) Uani 1 1 d . .
O3 O 0.17959(8) 0.1969(2) 0.15404(6) 0.0336(4) Uani 1 1 d . .
O4 O 0.35623(8) -0.2460(2) 0.11680(5) 0.0317(4) Uani 1 1 d . .
C1 C 0.38629(10) -0.1327(2) 0.20540(7) 0.0163(4) Uani 1 1 d . .
C2 C 0.36079(10) 0.0180(2) 0.20968(7) 0.0171(4) Uani 1 1 d . .
C3 C 0.40867(10) 0.1256(2) 0.19472(7) 0.0175(4) Uani 1 1 d . .
C4 C 0.46580(10) 0.0399(2) 0.18380(7) 0.0165(4) Uani 1 1 d . .
C5 C 0.45089(10) -0.1203(2) 0.18786(7) 0.0159(4) Uani 1 1 d . .
C6 C 0.35303(12) -0.2807(3) 0.21839(8) 0.0263(5) Uani 1 1 d . .
H6A H 0.3613 -0.3009 0.2523 0.039 Uiso 1 1 calc R U
H6B H 0.3706 -0.3667 0.2000 0.039 Uiso 1 1 calc R U
H6C H 0.3054 -0.2715 0.2113 0.039 Uiso 1 1 calc R U
C7 C 0.29785(11) 0.0631(3) 0.23165(8) 0.0267(5) Uani 1 1 d . .
H7A H 0.3076 0.1018 0.2639 0.040 Uiso 1 1 calc R U
H7B H 0.2688 -0.0277 0.2329 0.040 Uiso 1 1 calc R U
H7C H 0.2758 0.1448 0.2126 0.040 Uiso 1 1 calc R U
C8 C 0.40268(13) 0.2990(3) 0.19975(8) 0.0286(5) Uani 1 1 d . .
H8A H 0.4449 0.3480 0.1933 0.043 Uiso 1 1 calc R U
H8B H 0.3908 0.3244 0.2321 0.043 Uiso 1 1 calc R U
H8C H 0.3684 0.3377 0.1771 0.043 Uiso 1 1 calc R U
C9 C 0.53416(11) 0.1063(3) 0.18318(8) 0.0261(5) Uani 1 1 d . .
H9A H 0.5330 0.2045 0.1656 0.039 Uiso 1 1 calc R U
H9B H 0.5631 0.0326 0.1678 0.039 Uiso 1 1 calc R U
H9C H 0.5510 0.1250 0.2158 0.039 Uiso 1 1 calc R U
C10 C 0.49614(11) -0.2553(3) 0.18009(8) 0.0252(5) Uani 1 1 d . .
H10A H 0.5370 -0.2177 0.1669 0.038 Uiso 1 1 calc R U
H10B H 0.4744 -0.3290 0.1579 0.038 Uiso 1 1 calc R U
H10C H 0.5065 -0.3074 0.2104 0.038 Uiso 1 1 calc R U
C11 C 0.42394(10) -0.0773(2) 0.04651(7) 0.0162(4) Uani 1 1 d . .
C12 C 0.46722(9) 0.0289(2) 0.07022(7) 0.0161(4) Uani 1 1 d . .
C13 C 0.43239(10) 0.1719(2) 0.07528(7) 0.0158(4) Uani 1 1 d . .
C14 C 0.36802(10) 0.1513(2) 0.05474(7) 0.0161(4) Uani 1 1 d . .
C15 C 0.36252(10) -0.0023(2) 0.03689(7) 0.0161(4) Uani 1 1 d . .
C16 C 0.44391(11) -0.2365(3) 0.03112(8) 0.0242(5) Uani 1 1 d . .
H16A H 0.4536 -0.3014 0.0591 0.036 Uiso 1 1 calc R U
H16B H 0.4834 -0.2289 0.0125 0.036 Uiso 1 1 calc R U
H16C H 0.4079 -0.2833 0.0117 0.036 Uiso 1 1 calc R U
C17 C 0.54064(10) 0.0023(3) 0.07562(7) 0.0219(4) Uani 1 1 d . .
H17A H 0.5576 -0.0252 0.0448 0.033 Uiso 1 1 calc R U
H17B H 0.5497 -0.0826 0.0981 0.033 Uiso 1 1 calc R U
H17C H 0.5623 0.0974 0.0875 0.033 Uiso 1 1 calc R U
C18 C 0.46092(11) 0.3284(3) 0.08813(8) 0.0229(4) Uani 1 1 d . .
H18A H 0.5014 0.3147 0.1080 0.034 Uiso 1 1 calc R U
H18B H 0.4288 0.3881 0.1056 0.034 Uiso 1 1 calc R U
H18C H 0.4711 0.3845 0.0592 0.034 Uiso 1 1 calc R U
C19 C 0.31619(11) 0.2750(3) 0.04940(8) 0.0226(4) Uani 1 1 d . .
H19A H 0.3235 0.3365 0.0209 0.034 Uiso 1 1 calc R U
H19B H 0.3187 0.3429 0.0773 0.034 Uiso 1 1 calc R U
H19C H 0.2725 0.2265 0.0465 0.034 Uiso 1 1 calc R U
C20 C 0.30471(11) -0.0621(3) 0.00703(8) 0.0254(5) Uani 1 1 d . .
H20A H 0.2642 -0.0487 0.0241 0.038 Uiso 1 1 calc R U
H20B H 0.3112 -0.1727 0.0003 0.038 Uiso 1 1 calc R U
H20C H 0.3011 -0.0041 -0.0228 0.038 Uiso 1 1 calc R U
C21 C 0.10934(11) 0.0840(4) 0.06018(9) 0.0337(6) Uani 1 1 d . .
H21A H 0.0903 -0.0067 0.0436 0.051 Uiso 1 1 calc R U
H21B H 0.1032 0.1764 0.0401 0.051 Uiso 1 1 calc R U
H21C H 0.0873 0.0997 0.0900 0.051 Uiso 1 1 calc R U
C22 C 0.19893(13) 0.3508(3) 0.14477(10) 0.0381(6) Uani 1 1 d . .
H22A H 0.2464 0.3622 0.1522 0.057 Uiso 1 1 calc R U
H22B H 0.1746 0.4225 0.1645 0.057 Uiso 1 1 calc R U
H22C H 0.1893 0.3749 0.1112 0.057 Uiso 1 1 calc R U
C23 C 0.17038(14) -0.1236(4) 0.15421(11) 0.0452(7) Uani 1 1 d . .
H23A H 0.1810 -0.2184 0.1369 0.068 Uiso 1 1 calc R U
H23B H 0.1224 -0.1104 0.1539 0.068 Uiso 1 1 calc R U
H23C H 0.1880 -0.1317 0.1870 0.068 Uiso 1 1 calc R U
C24 C 0.31069(17) -0.3144(3) 0.09217(11) 0.0452(7) Uani 1 1 d . .
H24A H 0.2740 -0.2422 0.0858 0.068 Uiso 1 1 calc R U
H24B H 0.2951 -0.4045 0.1097 0.068 Uiso 1 1 calc R U
H24C H 0.3280 -0.3490 0.0621 0.068 Uiso 1 1 calc R U

loop_
_atom_site_aniso_label
_atom_site_aniso_U_11
_atom_site_aniso_U_22
_atom_site_aniso_U_33
_atom_site_aniso_U_23
_atom_site_aniso_U_13
_atom_site_aniso_U_12
Ti1 0.01102(17) 0.01264(18) 0.00998(17) -0.00011(12) 0.00100(11) 0.00024(12)
Si1 0.0126(3) 0.0340(4) 0.0184(3) 0.0020(2) 0.0027(2) 0.0001(2)
O1 0.0130(7) 0.0269(8) 0.0159(7) 0.0020(6) 0.0020(5) 0.0018(6)
O2 0.0120(7) 0.0355(9) 0.0210(7) -0.0009(6) -0.0002(5) 0.0032(6)
O3 0.0205(8) 0.0530(11) 0.0277(9) -0.0092(8) 0.0047(6) 0.0073(8)
O4 0.0324(9) 0.0545(11) 0.0088(7) 0.0127(7) 0.0071(6) 0.0222(8)
C1 0.0191(9) 0.0198(10) 0.0102(8) 0.0020(7) 0.0018(7) -0.0005(8)
C2 0.0179(9) 0.0237(10) 0.0096(8) -0.0012(7) 0.0006(7) 0.0027(8)
C3 0.0230(10) 0.0187(10) 0.0104(8) -0.0009(7) -0.0021(7) 0.0010(8)
C4 0.0164(9) 0.0228(10) 0.0102(8) 0.0009(7) -0.0018(7) -0.0026(8)
C5 0.0165(9) 0.0206(10) 0.0105(8) 0.0018(7) -0.0008(7) 0.0021(7)
C6 0.0323(12) 0.0246(11) 0.0225(11) 0.0051(9) 0.0061(9) -0.0072(9)
C7 0.0223(11) 0.0420(14) 0.0163(10) -0.0034(9) 0.0046(8) 0.0094(10)
C8 0.0486(15) 0.0194(11) 0.0178(10) -0.0024(8) -0.0004(10) 0.0030(10)
C9 0.0210(11) 0.0388(13) 0.0183(10) 0.0011(9) -0.0007(8) -0.0109(9)
C10 0.0276(11) 0.0291(12) 0.0191(10) 0.0043(9) 0.0028(8) 0.0133(9)
C11 0.0178(9) 0.0202(10) 0.0109(8) -0.0010(7) 0.0038(7) 0.0017(8)
C12 0.0144(9) 0.0226(10) 0.0114(8) 0.0021(7) 0.0027(7) 0.0004(8)
C13 0.0173(9) 0.0193(10) 0.0110(8) 0.0023(7) 0.0029(7) -0.0009(8)
C14 0.0176(9) 0.0190(10) 0.0118(8) 0.0031(7) 0.0027(7) 0.0012(8)
C15 0.0151(9) 0.0225(10) 0.0107(8) -0.0018(7) 0.0011(7) 0.0008(8)
C16 0.0269(11) 0.0248(11) 0.0212(10) -0.0052(9) 0.0051(8) 0.0050(9)
C17 0.0142(9) 0.0337(12) 0.0181(10) 0.0037(9) 0.0030(7) 0.0024(8)
C18 0.0273(11) 0.0205(10) 0.0208(10) 0.0031(8) 0.0015(8) -0.0051(9)
C19 0.0227(10) 0.0234(11) 0.0219(10) 0.0046(8) 0.0017(8) 0.0074(8)
C20 0.0188(10) 0.0381(13) 0.0190(10) -0.0080(9) -0.0022(8) -0.0007(9)
C21 0.0151(10) 0.0573(17) 0.0284(12) -0.0075(12) -0.0027(9) 0.0018(10)
C22 0.0320(13) 0.0428(15) 0.0390(14) -0.0128(12) -0.0028(11) 0.0145(11)
C23 0.0296(13) 0.062(2) 0.0436(16) 0.0180(14) 0.0021(11) -0.0165(13)
C24 0.0634(19) 0.0278(13) 0.0462(16) 0.0019(12) 0.0207(15) -0.0034(13)

loop_
_atom_type_symbol
_atom_type_description
_atom_type_scat_dispersion_real
_atom_type_scat_dispersion_imag
_atom_type_scat_source
C C 0.0033 0.0016 'International Tables Vol C Tables 4.2.6.8 and 6.1.1.4'
H H 0.0000 0.0000 'International Tables Vol C Tables 4.2.6.8 and 6.1.1.4'
O O 0.0106 0.0060 'International Tables Vol C Tables 4.2.6.8 and 6.1.1.4'
Si Si 0.0817 0.0704 'International Tables Vol C Tables 4.2.6.8 and 6.1.1.4'
Ti Ti 0.2776 0.4457 'International Tables Vol C Tables 4.2.6.8 and 6.1.1.4'

loop_
_exptl_crystal_face_index_h
_exptl_crystal_face_index_k
_exptl_crystal_face_index_l
_exptl_crystal_face_perp_dist
-1.00 0.00 1.00 0.0430
1.00 0.00 -1.00 0.0540
-1.00 0.00 -1.00 0.0610
1.00 0.00 1.00 0.1060
1.00 -2.00 -2.00 0.1270
1.00 1.00 1.00 0.1420
1.00 1.00 -2.00 0.1490
0.00 0.00 1.00 0.0880
0.00 1.00 6.00 0.1130
0.00 -1.00 6.00 0.1210
-2.00 -2.00 -1.00 0.1390
-5.00 2.00 1.00 0.1280
6.00 -1.00 -2.00 0.1030

loop_
_geom_angle_atom_site_label_1
_geom_angle_atom_site_label_2
_geom_angle_atom_site_label_3
_geom_angle
O1 Ti1 O4 95.33(7)
O1 Ti1 C3 93.06(7)
O4 Ti1 C3 129.69(7)
O1 Ti1 C5 130.49(6)
O4 Ti1 C5 81.91(7)
C3 Ti1 C5 56.08(7)
O1 Ti1 C14 78.00(6)
O4 Ti1 C14 120.40(6)
C3 Ti1 C14 109.87(7)
C5 Ti1 C14 144.61(7)
O1 Ti1 C15 85.40(6)
O4 Ti1 C15 87.44(6)
C3 Ti1 C15 142.73(7)
C5 Ti1 C15 143.19(7)
C14 Ti1 C15 33.45(7)
O1 Ti1 C11 118.26(6)
O4 Ti1 C11 79.35(6)
C3 Ti1 C11 136.70(7)
C5 Ti1 C11 109.79(7)
C14 Ti1 C11 55.32(7)
C15 Ti1 C11 33.41(6)
O1 Ti1 C13 105.30(6)
O4 Ti1 C13 134.76(6)
C3 Ti1 C13 89.49(7)
C5 Ti1 C13 111.28(7)
C14 Ti1 C13 33.36(6)
C15 Ti1 C13 55.54(7)
C11 Ti1 C13 55.40(7)
O1 Ti1 C12 133.42(6)
O4 Ti1 C12 105.84(7)
C3 Ti1 C12 103.52(7)
C5 Ti1 C12 93.84(7)
C14 Ti1 C12 55.46(6)
C15 Ti1 C12 55.47(6)
C11 Ti1 C12 33.24(7)
C13 Ti1 C12 33.61(7)
O1 Ti1 C4 126.51(7)
O4 Ti1 C4 115.09(7)
C3 Ti1 C4 33.60(7)
C5 Ti1 C4 33.47(7)
C14 Ti1 C4 115.71(7)
C15 Ti1 C4 135.54(7)
C11 Ti1 C4 110.24(7)
C13 Ti1 C4 83.98(6)
C12 Ti1 C4 80.91(6)
O1 Ti1 C2 77.36(6)
O4 Ti1 C2 101.42(7)
C3 Ti1 C2 33.52(7)
C5 Ti1 C2 55.33(6)
C14 Ti1 C2 132.85(7)
C15 Ti1 C2 161.20(7)
C11 Ti1 C2 164.34(7)
C13 Ti1 C2 122.01(7)
C12 Ti1 C2 134.96(7)
C4 Ti1 C2 55.03(6)
O1 Ti1 C1 97.89(6)
O4 Ti1 C1 74.29(6)
C3 Ti1 C1 55.42(7)
C5 Ti1 C1 33.59(6)
C14 Ti1 C1 164.84(7)
C15 Ti1 C1 161.64(7)
C11 Ti1 C1 136.85(7)
C13 Ti1 C1 138.95(7)
C12 Ti1 C1 127.43(7)
C4 Ti1 C1 55.09(6)
C2 Ti1 C1 32.76(7)
O1 Si1 O3 113.41(9)
O1 Si1 O2 108.25(8)
O3 Si1 O2 107.17(9)
O1 Si1 C23 115.06(11)
O3 Si1 C23 103.85(13)
O2 Si1 C23 108.75(11)
Si1 O1 Ti1 163.75(10)
C21 O2 Si1 120.77(14)
C22 O3 Si1 122.50(15)
C24 O4 Ti1 130.43(17)
C2 C1 C5 108.01(18)
C2 C1 C6 126.41(18)
C5 C1 C6 125.56(19)
C2 C1 Ti1 73.49(11)
C5 C1 Ti1 71.46(11)
C6 C1 Ti1 122.35(14)
C1 C2 C3 108.45(17)
C1 C2 C7 126.9(2)
C3 C2 C7 124.3(2)
C1 C2 Ti1 73.74(11)
C3 C2 Ti1 71.26(11)
C7 C2 Ti1 126.46(14)
C4 C3 C2 107.63(18)
C4 C3 C8 127.3(2)
C2 C3 C8 124.0(2)
C4 C3 Ti1 74.73(11)
C2 C3 Ti1 75.22(11)
C8 C3 Ti1 125.29(14)
C5 C4 C3 107.94(17)
C5 C4 C9 124.90(19)
C3 C4 C9 124.7(2)
C5 C4 Ti1 72.08(11)
C3 C4 Ti1 71.67(11)
C9 C4 Ti1 135.97(14)
C4 C5 C1 107.70(17)
C4 C5 C10 127.27(19)
C1 C5 C10 124.78(19)
C4 C5 Ti1 74.45(11)
C1 C5 Ti1 74.95(11)
C10 C5 Ti1 121.05(13)
C1 C6 H6A 109.5
C1 C6 H6B 109.5
H6A C6 H6B 109.5
C1 C6 H6C 109.5
H6A C6 H6C 109.5
H6B C6 H6C 109.5
C2 C7 H7A 109.5
C2 C7 H7B 109.5
H7A C7 H7B 109.5
C2 C7 H7C 109.5
H7A C7 H7C 109.5
H7B C7 H7C 109.5
C3 C8 H8A 109.5
C3 C8 H8B 109.5
H8A C8 H8B 109.5
C3 C8 H8C 109.5
H8A C8 H8C 109.5
H8B C8 H8C 109.5
C4 C9 H9A 109.5
C4 C9 H9B 109.5
H9A C9 H9B 109.5
C4 C9 H9C 109.5
H9A C9 H9C 109.5
H9B C9 H9C 109.5
C5 C10 H10A 109.5
C5 C10 H10B 109.5
H10A C10 H10B 109.5
C5 C10 H10C 109.5
H10A C10 H10C 109.5
H10B C10 H10C 109.5
C12 C11 C15 108.48(18)
C12 C11 C16 123.91(19)
C15 C11 C16 127.41(19)
C12 C11 Ti1 73.51(11)
C15 C11 Ti1 73.10(11)
C16 C11 Ti1 123.47(14)
C11 C12 C13 107.75(17)
C11 C12 C17 122.56(19)
C13 C12 C17 127.70(19)
C11 C12 Ti1 73.25(11)
C13 C12 Ti1 73.07(11)
C17 C12 Ti1 131.97(13)
C14 C13 C12 107.59(18)
C14 C13 C18 123.27(18)
C12 C13 C18 127.49(18)
C14 C13 Ti1 72.88(11)
C12 C13 Ti1 73.32(11)
C18 C13 Ti1 130.83(13)
C13 C14 C15 108.57(17)
C13 C14 C19 125.57(19)
C15 C14 C19 125.70(19)
C13 C14 Ti1 73.76(11)
C15 C14 Ti1 73.51(11)
C19 C14 Ti1 122.44(13)
C14 C15 C11 107.61(17)
C14 C15 C20 124.46(19)
C11 C15 C20 127.36(19)
C14 C15 Ti1 73.04(11)
C11 C15 Ti1 73.49(11)
C20 C15 Ti1 125.90(14)
C11 C16 H16A 109.5
C11 C16 H16B 109.5
H16A C16 H16B 109.5
C11 C16 H16C 109.5
H16A C16 H16C 109.5
H16B C16 H16C 109.5
C12 C17 H17A 109.5
C12 C17 H17B 109.5
H17A C17 H17B 109.5
C12 C17 H17C 109.5
H17A C17 H17C 109.5
H17B C17 H17C 109.5
C13 C18 H18A 109.5
C13 C18 H18B 109.5
H18A C18 H18B 109.5
C13 C18 H18C 109.5
H18A C18 H18C 109.5
H18B C18 H18C 109.5
C14 C19 H19A 109.5
C14 C19 H19B 109.5
H19A C19 H19B 109.5
C14 C19 H19C 109.5
H19A C19 H19C 109.5
H19B C19 H19C 109.5
C15 C20 H20A 109.5
C15 C20 H20B 109.5
H20A C20 H20B 109.5
C15 C20 H20C 109.5
H20A C20 H20C 109.5
H20B C20 H20C 109.5
O2 C21 H21A 109.5
O2 C21 H21B 109.5
H21A C21 H21B 109.5
O2 C21 H21C 109.5
H21A C21 H21C 109.5
H21B C21 H21C 109.5
O3 C22 H22A 109.5
O3 C22 H22B 109.5
H22A C22 H22B 109.5
O3 C22 H22C 109.5
H22A C22 H22C 109.5
H22B C22 H22C 109.5
Si1 C23 H23A 109.5
Si1 C23 H23B 109.5
H23A C23 H23B 109.5
Si1 C23 H23C 109.5
H23A C23 H23C 109.5
H23B C23 H23C 109.5
O4 C24 H24A 109.5
O4 C24 H24B 109.5
H24A C24 H24B 109.5
O4 C24 H24C 109.5
H24A C24 H24C 109.5
H24B C24 H24C 109.5

loop_
_geom_bond_atom_site_label_1
_geom_bond_atom_site_label_2
_geom_bond_distance
Ti1 O1 1.9214(14)
Ti1 O4 1.974(2)
Ti1 C3 2.4357(19)
Ti1 C5 2.4448(19)
Ti1 C14 2.4580(19)
Ti1 C15 2.4641(19)
Ti1 C11 2.4691(19)
Ti1 C13 2.4694(19)
Ti1 C12 2.4726(19)
Ti1 C4 2.4753(19)
Ti1 C2 2.4870(19)
Ti1 C1 2.4902(19)
Si1 O1 1.5909(14)
Si1 O3 1.6430(19)
Si1 O2 1.6498(16)
Si1 C23 1.863(3)
O2 C21 1.420(3)
O3 C22 1.410(4)
O4 C24 1.273(4)
C1 C2 1.404(3)
C1 C5 1.427(3)
C1 C6 1.495(3)
C2 C3 1.420(3)
C2 C7 1.497(3)
C3 C4 1.420(3)
C3 C8 1.504(3)
C4 C5 1.417(3)
C4 C9 1.500(3)
C5 C10 1.503(3)
C6 H6A 0.9800
C6 H6B 0.9800
C6 H6C 0.9800
C7 H7A 0.9800
C7 H7B 0.9800
C7 H7C 0.9800
C8 H8A 0.9800
C8 H8B 0.9800
C8 H8C 0.9800
C9 H9A 0.9800
C9 H9B 0.9800
C9 H9C 0.9800
C10 H10A 0.9800
C10 H10B 0.9800
C10 H10C 0.9800
C11 C12 1.413(3)
C11 C15 1.418(3)
C11 C16 1.499(3)
C12 C13 1.429(3)
C12 C17 1.507(3)
C13 C14 1.414(3)
C13 C18 1.503(3)
C14 C15 1.416(3)
C14 C19 1.499(3)
C15 C20 1.503(3)
C16 H16A 0.9800
C16 H16B 0.9800
C16 H16C 0.9800
C17 H17A 0.9800
C17 H17B 0.9800
C17 H17C 0.9800
C18 H18A 0.9800
C18 H18B 0.9800
C18 H18C 0.9800
C19 H19A 0.9800
C19 H19B 0.9800
C19 H19C 0.9800
C20 H20A 0.9800
C20 H20B 0.9800
C20 H20C 0.9800
C21 H21A 0.9800
C21 H21B 0.9800
C21 H21C 0.9800
C22 H22A 0.9800
C22 H22B 0.9800
C22 H22C 0.9800
C23 H23A 0.9800
C23 H23B 0.9800
C23 H23C 0.9800
C24 H24A 0.9800
C24 H24B 0.9800
C24 H24C 0.9800
